data_8102529
loop_
_publ_author_name
'Tim Peppel'
'Martin K\"ockerling'

_publ_section_title
;
 Crystal structure of 2,4,5-tribromo-1-methyl-1H-imidazole, C4H3Br3N2
;
_journal_issue 4
_journal_name_full 'Zeitschrift f\"ur Kristallographie - New Crystal Structures'
_journal_page_first 597
_journal_volume 224
_journal_year 2009
_chemical_formula_moiety 'C4 H3 Br3 N2'
_chemical_formula_sum 'C4 H3 Br3 N2'
_chemical_formula_weight 318.81
_chemical_melting_point 366
_chemical_name_systematic
; 
2,4,5-Tribromo-1-methyl-1H-Imidazole
;
_space_group_IT_number 2
_symmetry_cell_setting triclinic
_symmetry_space_group_name_Hall '-P 1'
_symmetry_space_group_name_H-M 'P -1'
_atom_sites_solution_hydrogens geom
_atom_sites_solution_primary direct
_atom_sites_solution_secondary difmap
_audit_creation_method 'ct.exe (M. K\"ockerling, 1996)'
_cell_angle_alpha 78.093(2)
_cell_angle_beta 82.467(2)
_cell_angle_gamma 89.781(2)
_cell_formula_units_Z 4
_cell_length_a 6.9066(3)
_cell_length_b 7.0812(3)
_cell_length_c 16.1046(6)
_cell_measurement_reflns_used 5068
_cell_measurement_temperature 173(2)
_cell_measurement_theta_max 26.4
_cell_measurement_theta_min 2.6
_cell_volume 763.81(5)
_computing_cell_refinement 'Bruker SMART'
_computing_data_collection 'Bruker SMART'
_computing_data_reduction 'Bruker SAINT'
_computing_molecular_graphics 'Bruker SHELXTL'
_computing_publication_material 'Bruker SHELXTL'
_computing_structure_refinement 'Bruker SHELXTL'
_computing_structure_solution 'Bruker SHELXTL'
_diffrn_ambient_temperature 173(2)
_diffrn_measured_fraction_theta_full 0.958
_diffrn_measured_fraction_theta_max 0.958
_diffrn_measurement_device_type 'Bruker-Nonius X8 Apex, CCD area detector diffractometer'
_diffrn_measurement_method 'phi and omega scans'
_diffrn_radiation_monochromator graphite
_diffrn_radiation_source 'fine-focus sealed tube'
_diffrn_radiation_type MoK\a
_diffrn_radiation_wavelength 0.71073
_diffrn_reflns_av_R_equivalents 0.0285
_diffrn_reflns_av_sigmaI/netI 0.0286
_diffrn_reflns_limit_h_max 8
_diffrn_reflns_limit_h_min -8
_diffrn_reflns_limit_k_max 8
_diffrn_reflns_limit_k_min -8
_diffrn_reflns_limit_l_max 20
_diffrn_reflns_limit_l_min -20
_diffrn_reflns_number 10213
_diffrn_reflns_theta_full 26.44
_diffrn_reflns_theta_max 26.44
_diffrn_reflns_theta_min 2.61
_exptl_absorpt_coefficient_mu 15.756
_exptl_absorpt_correction_T_max 0.1447
_exptl_absorpt_correction_T_min 0.0533
_exptl_absorpt_correction_type multi-scan
_exptl_absorpt_process_details 'Bruker-Nonius SADABS'
_exptl_crystal_colour colourless
_exptl_crystal_density_diffrn 2.772
_exptl_crystal_density_method 'not measured'
_exptl_crystal_description plate
_exptl_crystal_F_000 584
_exptl_crystal_size_max 0.45
_exptl_crystal_size_mid 0.30
_exptl_crystal_size_min 0.20
_refine_diff_density_max 0.801
_refine_diff_density_min -0.719
_refine_diff_density_rms 0.115
_refine_ls_extinction_coef 0.0012(3)
_refine_ls_extinction_expression Fc^*^=kFc[1+0.001xFc^2^\l^3^/sin(2\q)]^-1/4^
_refine_ls_extinction_method SHELXL
_refine_ls_goodness_of_fit_ref 1.056
_refine_ls_hydrogen_treatment constr
_refine_ls_matrix_type full
_refine_ls_number_parameters 164
_refine_ls_number_reflns 3016
_refine_ls_number_restraints 0
_refine_ls_restrained_S_all 1.056
_refine_ls_R_factor_all 0.0320
_refine_ls_R_factor_gt 0.0259
_refine_ls_shift/su_max 0.001
_refine_ls_shift/su_mean 0.000
_refine_ls_structure_factor_coef Fsqd
_refine_ls_weighting_details 'calc w=1/[\s^2^(Fo^2^)+(0.0255P)^2^+1.9436P] where P=(Fo^2^+2Fc^2^)/3'
_refine_ls_weighting_scheme calc
_refine_ls_wR_factor_gt 0.0619
_refine_ls_wR_factor_ref 0.0637
_reflns_number_gt 2684
_reflns_number_total 3016
_reflns_threshold_expression >2sigma(I)
_cod_data_source_file 1267-2736.cff
_cod_data_source_block 3BrMeIm
_cod_original_sg_symbol_H-M P-1
_cod_database_code 8102529

loop_
_symmetry_equiv_pos_as_xyz
'x, y, z'
'-x, -y, -z'

loop_
_atom_site_label
_atom_site_type_symbol
_atom_site_fract_x
_atom_site_fract_y
_atom_site_fract_z
_atom_site_U_iso_or_equiv
_atom_site_adp_type
_atom_site_occupancy
_atom_site_symmetry_multiplicity
_atom_site_calc_flag
_atom_site_refinement_flags
_atom_site_disorder_assembly
_atom_site_disorder_group
N1 N 0.2357(4) 0.6060(4) 0.5359(2) 0.0155(7) Uani 1 1 d . . .
C1 C 0.2379(5) 0.4171(6) 0.5309(3) 0.0168(8) Uani 1 1 d . . .
Br1 Br 0.19232(6) 0.22092(6) 0.62813(3) 0.02158(11) Uani 1 1 d . . .
N2 N 0.2748(4) 0.3897(5) 0.4520(2) 0.0175(7) Uani 1 1 d . . .
C2 C 0.2972(5) 0.5742(6) 0.4032(2) 0.0175(8) Uani 1 1 d . . .
Br2 Br 0.34948(7) 0.61574(7) 0.28420(3) 0.02937(12) Uani 1 1 d . . .
C3 C 0.2749(5) 0.7081(6) 0.4523(2) 0.0174(8) Uani 1 1 d . . .
Br3 Br 0.28569(6) 0.97697(6) 0.42686(3) 0.02170(11) Uani 1 1 d . . .
C4 C 0.1989(6) 0.6862(6) 0.6136(3) 0.0233(9) Uani 1 1 d . . .
H4A H 0.1751 0.5805 0.6640 0.035 Uiso 1 1 calc R . .
H4B H 0.0842 0.7679 0.6105 0.035 Uiso 1 1 calc R . .
H4C H 0.3129 0.7635 0.6182 0.035 Uiso 1 1 calc R . .
N3 N 0.1475(5) -0.2538(5) 1.0039(2) 0.0235(8) Uani 1 1 d . . .
C5 C -0.0463(6) -0.2657(6) 1.0316(3) 0.0235(9) Uani 1 1 d . . .
Br4 Br -0.14694(8) -0.31837(7) 1.14670(3) 0.03611(14) Uani 1 1 d . . .
N4 N -0.1556(5) -0.2348(5) 0.9690(2) 0.0225(7) Uani 1 1 d . . .
C6 C -0.0218(6) -0.1994(6) 0.8964(2) 0.0193(8) Uani 1 1 d . . .
Br5 Br -0.09572(6) -0.14231(7) 0.78685(3) 0.02855(12) Uani 1 1 d . . .
C7 C 0.1630(5) -0.2096(6) 0.9153(3) 0.0195(8) Uani 1 1 d . . .
Br6 Br 0.40074(6) -0.17698(8) 0.84577(3) 0.03924(14) Uani 1 1 d . . .
C8 C 0.3222(7) -0.2799(7) 1.0571(3) 0.0305(10) Uani 1 1 d . . .
H8A H 0.2722 -0.3101 1.1183 0.046 Uiso 1 1 calc R . .
H8B H 0.4013 -0.1602 1.0439 0.046 Uiso 1 1 calc R . .
H8C H 0.4029 -0.3857 1.0427 0.046 Uiso 1 1 calc R . .

loop_
_atom_site_aniso_label
_atom_site_aniso_U_11
_atom_site_aniso_U_22
_atom_site_aniso_U_33
_atom_site_aniso_U_23
_atom_site_aniso_U_13
_atom_site_aniso_U_12
N1 0.0177(15) 0.0139(17) 0.0163(16) -0.0058(13) -0.0033(12) -0.0003(13)
C1 0.0157(17) 0.0136(19) 0.021(2) -0.0039(16) -0.0022(15) -0.0018(15)
Br1 0.0271(2) 0.0170(2) 0.0196(2) -0.00126(16) -0.00292(15) -0.00179(16)
N2 0.0208(16) 0.0146(17) 0.0186(17) -0.0063(14) -0.0037(13) -0.0007(13)
C2 0.0194(18) 0.018(2) 0.0157(19) -0.0042(16) -0.0046(15) 0.0025(16)
Br2 0.0413(3) 0.0331(3) 0.0146(2) -0.00709(18) -0.00373(17) -0.0005(2)
C3 0.0204(18) 0.013(2) 0.0180(19) -0.0010(16) -0.0046(15) -0.0023(15)
Br3 0.0269(2) 0.0131(2) 0.0259(2) -0.00355(16) -0.00739(16) -0.00009(16)
C4 0.036(2) 0.019(2) 0.018(2) -0.0125(17) -0.0040(17) 0.0019(18)
N3 0.0286(18) 0.023(2) 0.0205(18) -0.0061(15) -0.0072(14) 0.0009(15)
C5 0.037(2) 0.015(2) 0.017(2) -0.0030(16) 0.0014(17) -0.0019(18)
Br4 0.0613(3) 0.0287(3) 0.0160(2) -0.00489(18) 0.0040(2) -0.0014(2)
N4 0.0243(17) 0.0232(19) 0.0191(18) -0.0050(15) 0.0013(14) -0.0018(15)
C6 0.0256(19) 0.017(2) 0.0157(19) -0.0049(16) -0.0019(15) 0.0003(16)
Br5 0.0279(2) 0.0412(3) 0.0163(2) -0.00516(19) -0.00328(16) -0.00100(19)
C7 0.0180(18) 0.017(2) 0.024(2) -0.0062(17) 0.0017(15) -0.0011(16)
Br6 0.0236(2) 0.0491(3) 0.0434(3) -0.0116(2) 0.00463(19) -0.0013(2)
C8 0.052(3) 0.026(2) 0.016(2) -0.0051(18) -0.0129(19) -0.001(2)

loop_
_atom_type_symbol
_atom_type_description
_atom_type_scat_dispersion_real
_atom_type_scat_dispersion_imag
_atom_type_scat_source
C C 0.0033 0.0016 'International Tables Vol C Tables 4.2.6.8 and 6.1.1.4'
H H 0.0000 0.0000 'International Tables Vol C Tables 4.2.6.8 and 6.1.1.4'
N N 0.0061 0.0033 'International Tables Vol C Tables 4.2.6.8 and 6.1.1.4'
Br Br -0.2901 2.4595 'International Tables Vol C Tables 4.2.6.8 and 6.1.1.4'

loop_
_geom_angle_atom_site_label_1
_geom_angle_atom_site_label_2
_geom_angle_atom_site_label_3
_geom_angle
_geom_angle_site_symmetry_1
_geom_angle_site_symmetry_3
C1 N1 C3 105.5(3) . .
C1 N1 C4 127.5(3) . .
C3 N1 C4 127.1(3) . .
N2 C1 N1 113.6(4) . .
N2 C1 Br1 124.7(3) . .
N1 C1 Br1 121.7(3) . .
C1 N2 C2 103.5(3) . .
C3 C2 N2 111.5(3) . .
C3 C2 Br2 127.8(3) . .
N2 C2 Br2 120.7(3) . .
C2 C3 N1 105.9(3) . .
C2 C3 Br3 132.9(3) . .
N1 C3 Br3 121.2(3) . .
C5 N3 C7 105.5(3) . .
C5 N3 C8 129.0(4) . .
C7 N3 C8 125.5(3) . .
N4 C5 N3 113.5(4) . .
N4 C5 Br4 123.6(3) . .
N3 C5 Br4 122.9(3) . .
C5 N4 C6 103.6(3) . .
C7 C6 N4 111.6(4) . .
C7 C6 Br5 126.0(3) . .
N4 C6 Br5 122.4(3) . .
C6 C7 N3 105.9(3) . .
C6 C7 Br6 131.4(3) . .
N3 C7 Br6 122.7(3) . .

loop_
_geom_bond_atom_site_label_1
_geom_bond_atom_site_label_2
_geom_bond_distance
_geom_bond_site_symmetry_2
N1 C1 1.356(5) .
N1 C3 1.383(5) .
N1 C4 1.470(5) .
C1 N2 1.316(5) .
C1 Br1 1.860(4) .
N2 C2 1.377(5) .
C2 C3 1.351(5) .
C2 Br2 1.864(4) .
C3 Br3 1.863(4) .
N3 C5 1.351(5) .
N3 C7 1.385(5) .
N3 C8 1.559(5) .
C5 N4 1.320(5) .
C5 Br4 1.854(4) .
N4 C6 1.371(5) .
C6 C7 1.349(5) .
C6 Br5 1.865(4) .
C7 Br6 1.849(4) .
